data_2234720
loop_
_publ_author_name
'Li, Yu-Feng'

_publ_section_title
;
 <i>N</i>-<i>p</i>-Tolylpyrrolidine-1-carboxamide
;
_journal_coeditor_code LH5444
_journal_issue 5
_journal_name_full 'Acta Crystallographica Section E'
_journal_page_first o1275
_journal_paper_doi 10.1107/S1600536812013578
_journal_volume 68
_journal_year 2012
_chemical_formula_iupac 'C12 H16 N2 O'
_chemical_formula_moiety 'C12 H16 N2 O'
_chemical_formula_sum 'C12 H16 N2 O'
_chemical_formula_weight 204.27
_chemical_name_systematic
;
<i>N</i>-<i>p</i>-Tolylpyrrolidine-1-carboxamide
;
_space_group_IT_number 14
_symmetry_cell_setting monoclinic
_symmetry_space_group_name_Hall '-P 2ybc'
_symmetry_space_group_name_H-M 'P 1 21/c 1'
_atom_sites_solution_hydrogens geom
_atom_sites_solution_primary direct
_atom_sites_solution_secondary difmap
_audit_creation_method SHELXL-97
_cell_angle_alpha 90.00
_cell_angle_beta 98.61(3)
_cell_angle_gamma 90.00
_cell_formula_units_Z 4
_cell_length_a 10.264(2)
_cell_length_b 10.803(2)
_cell_length_c 10.168(2)
_cell_measurement_reflns_used 1897
_cell_measurement_temperature 293(2)
_cell_measurement_theta_max 27.48
_cell_measurement_theta_min 3.24
_cell_volume 1114.7(4)
_computing_cell_refinement 'SAINT (Bruker, 1997)'
_computing_data_collection 'SMART (Bruker, 1997)'
_computing_data_reduction 'SAINT (Bruker, 1997)'
_computing_molecular_graphics 'SHELXTL (Sheldrick, 2008)'
_computing_publication_material 'SHELXTL (Sheldrick, 2008)'
_computing_structure_refinement 'SHELXL97 (Sheldrick, 2008)'
_computing_structure_solution 'SHELXS97 (Sheldrick, 2008)'
_diffrn_ambient_temperature 293(2)
_diffrn_measured_fraction_theta_full 0.999
_diffrn_measured_fraction_theta_max 0.999
_diffrn_measurement_device_type 'Bruker SMART CCD'
_diffrn_measurement_method '\f and \w scans'
_diffrn_radiation_monochromator graphite
_diffrn_radiation_source 'fine-focus sealed tube'
_diffrn_radiation_type MoK\a
_diffrn_radiation_wavelength 0.71073
_diffrn_reflns_av_R_equivalents 0.0275
_diffrn_reflns_av_sigmaI/netI 0.0228
_diffrn_reflns_limit_h_max 13
_diffrn_reflns_limit_h_min -13
_diffrn_reflns_limit_k_max 13
_diffrn_reflns_limit_k_min -14
_diffrn_reflns_limit_l_max 13
_diffrn_reflns_limit_l_min -11
_diffrn_reflns_number 10539
_diffrn_reflns_theta_full 27.48
_diffrn_reflns_theta_max 27.48
_diffrn_reflns_theta_min 3.24
_exptl_absorpt_coefficient_mu 0.079
_exptl_absorpt_correction_type none
_exptl_crystal_colour colorless
_exptl_crystal_density_diffrn 1.217
_exptl_crystal_density_method 'not measured'
_exptl_crystal_description block
_exptl_crystal_F_000 440
_exptl_crystal_size_max 0.25
_exptl_crystal_size_mid 0.22
_exptl_crystal_size_min 0.19
_refine_diff_density_max 0.277
_refine_diff_density_min -0.229
_refine_ls_extinction_method none
_refine_ls_goodness_of_fit_ref 1.137
_refine_ls_hydrogen_treatment constr
_refine_ls_matrix_type full
_refine_ls_number_parameters 136
_refine_ls_number_reflns 2553
_refine_ls_number_restraints 0
_refine_ls_restrained_S_all 1.137
_refine_ls_R_factor_all 0.0687
_refine_ls_R_factor_gt 0.0522
_refine_ls_shift/su_max 0.000
_refine_ls_shift/su_mean 0.000
_refine_ls_structure_factor_coef Fsqd
_refine_ls_weighting_details 'calc w=1/[\s^2^(Fo^2^)+(0.0942P)^2^+0.2108P] where P=(Fo^2^+2Fc^2^)/3'
_refine_ls_weighting_scheme calc
_refine_ls_wR_factor_gt 0.1584
_refine_ls_wR_factor_ref 0.1834
_reflns_number_gt 1897
_reflns_number_total 2553
_reflns_threshold_expression I>2\s(I)
_cod_data_source_file lh5444.cif
_cod_data_source_block I
_cod_original_sg_symbol_H-M 'P 21/c'
_cod_database_code 2234720
_cod_database_fobs_code 2234720

loop_
_symmetry_equiv_pos_as_xyz
'x, y, z'
'-x, y+1/2, -z+1/2'
'-x, -y, -z'
'x, -y-1/2, z-1/2'

loop_
_atom_site_type_symbol
_atom_site_label
_atom_site_fract_x
_atom_site_fract_y
_atom_site_fract_z
_atom_site_U_iso_or_equiv
_atom_site_adp_type
_atom_site_calc_flag
_atom_site_refinement_flags
_atom_site_occupancy
_atom_site_symmetry_multiplicity
N N2 0.56448(13) 0.21960(13) -0.00416(12) 0.0472(4) Uani d . 1 1
H H2A 0.5404 0.2325 -0.0877 0.057 Uiso calc R 1 1
O O1 0.53582(13) 0.27916(14) 0.20476(11) 0.0635(4) Uani d . 1 1
C C8 0.50216(15) 0.28509(16) 0.08300(14) 0.0448(4) Uani d . 1 1
N N1 0.40218(14) 0.35882(14) 0.02833(13) 0.0503(4) Uani d . 1 1
C C5 0.66558(15) 0.13221(15) 0.03298(14) 0.0429(4) Uani d . 1 1
C C4 0.66667(17) 0.02489(17) -0.04178(16) 0.0509(4) Uani d . 1 1
H H4A 0.6007 0.0116 -0.1137 0.061 Uiso calc R 1 1
C C6 0.76598(17) 0.15035(17) 0.13941(17) 0.0530(4) Uani d . 1 1
H H6A 0.7679 0.2219 0.1905 0.064 Uiso calc R 1 1
C C7 0.86316(17) 0.06128(18) 0.16900(18) 0.0562(5) Uani d . 1 1
H H7A 0.9295 0.0746 0.2405 0.067 Uiso calc R 1 1
C C2 0.86506(17) -0.04686(16) 0.09602(19) 0.0533(4) Uani d . 1 1
C C3 0.76466(18) -0.06224(17) -0.01046(19) 0.0562(5) Uani d . 1 1
H H3A 0.7634 -0.1333 -0.0622 0.067 Uiso calc R 1 1
C C9 0.34923(18) 0.36700(19) -0.11286(16) 0.0563(5) Uani d . 1 1
H H9A 0.3101 0.2890 -0.1455 0.068 Uiso calc R 1 1
H H9B 0.4176 0.3892 -0.1648 0.068 Uiso calc R 1 1
C C1 0.9702(2) -0.1433(2) 0.1322(3) 0.0733(6) Uani d . 1 1
H H1A 1.0299 -0.1161 0.2086 0.110 Uiso calc R 1 1
H H1B 1.0177 -0.1554 0.0588 0.110 Uiso calc R 1 1
H H1C 0.9300 -0.2198 0.1525 0.110 Uiso calc R 1 1
C C12 0.3266(2) 0.4321(2) 0.1112(2) 0.0659(5) Uani d . 1 1
H H12A 0.3783 0.5009 0.1520 0.079 Uiso calc R 1 1
H H12B 0.2981 0.3816 0.1805 0.079 Uiso calc R 1 1
C C10 0.2464(2) 0.4672(2) -0.1194(2) 0.0706(6) Uani d . 1 1
H H10A 0.2814 0.5451 -0.1461 0.085 Uiso calc R 1 1
H H10B 0.1697 0.4455 -0.1830 0.085 Uiso calc R 1 1
C C11 0.2112(3) 0.4770(3) 0.0157(2) 0.0874(8) Uani d . 1 1
H H11A 0.1342 0.4269 0.0229 0.105 Uiso calc R 1 1
H H11B 0.1915 0.5623 0.0351 0.105 Uiso calc R 1 1

loop_
_atom_site_aniso_label
_atom_site_aniso_U_11
_atom_site_aniso_U_22
_atom_site_aniso_U_33
_atom_site_aniso_U_12
_atom_site_aniso_U_13
_atom_site_aniso_U_23
N2 0.0509(8) 0.0620(9) 0.0274(6) 0.0059(6) 0.0014(5) 0.0021(6)
O1 0.0667(8) 0.0948(11) 0.0277(6) 0.0111(7) 0.0033(5) -0.0012(6)
C8 0.0460(8) 0.0563(9) 0.0314(7) -0.0047(7) 0.0039(6) 0.0000(6)
N1 0.0524(8) 0.0602(8) 0.0374(7) 0.0059(6) 0.0038(6) -0.0029(6)
C5 0.0433(8) 0.0521(9) 0.0326(7) -0.0033(6) 0.0040(6) 0.0049(6)
C4 0.0504(9) 0.0588(10) 0.0412(8) -0.0037(7) -0.0007(7) -0.0032(7)
C6 0.0500(9) 0.0587(10) 0.0465(9) -0.0045(7) -0.0045(7) -0.0035(8)
C7 0.0458(9) 0.0646(11) 0.0536(10) -0.0048(8) -0.0073(7) 0.0047(8)
C2 0.0461(9) 0.0530(9) 0.0609(10) -0.0048(7) 0.0080(7) 0.0134(8)
C3 0.0567(10) 0.0528(10) 0.0585(10) -0.0036(8) 0.0069(8) -0.0011(8)
C9 0.0544(10) 0.0718(12) 0.0407(8) 0.0055(8) 0.0005(7) 0.0075(8)
C1 0.0562(11) 0.0650(12) 0.0964(16) 0.0038(9) 0.0036(11) 0.0148(11)
C12 0.0646(12) 0.0769(13) 0.0567(11) 0.0122(10) 0.0108(9) -0.0096(9)
C10 0.0653(12) 0.0741(13) 0.0680(13) 0.0141(10) -0.0041(10) 0.0060(10)
C11 0.0789(15) 0.1071(19) 0.0773(15) 0.0339(14) 0.0155(12) 0.0033(14)

loop_
_atom_type_symbol
_atom_type_description
_atom_type_scat_dispersion_real
_atom_type_scat_dispersion_imag
_atom_type_scat_source
C C 0.0033 0.0016 'International Tables Vol C Tables 4.2.6.8 and 6.1.1.4'
H H 0.0000 0.0000 'International Tables Vol C Tables 4.2.6.8 and 6.1.1.4'
N N 0.0061 0.0033 'International Tables Vol C Tables 4.2.6.8 and 6.1.1.4'
O O 0.0106 0.0060 'International Tables Vol C Tables 4.2.6.8 and 6.1.1.4'

loop_
_geom_angle_atom_site_label_1
_geom_angle_atom_site_label_2
_geom_angle_atom_site_label_3
_geom_angle
C8 N2 C5 124.74(13)
C8 N2 H2A 117.6
C5 N2 H2A 117.6
O1 C8 N1 121.58(15)
O1 C8 N2 122.36(15)
N1 C8 N2 116.05(13)
C8 N1 C9 126.04(14)
C8 N1 C12 121.21(14)
C9 N1 C12 112.52(14)
C4 C5 C6 118.55(15)
C4 C5 N2 118.57(14)
C6 C5 N2 122.87(15)
C3 C4 C5 120.61(15)
C3 C4 H4A 119.7
C5 C4 H4A 119.7
C7 C6 C5 119.73(16)
C7 C6 H6A 120.1
C5 C6 H6A 120.1
C2 C7 C6 122.44(16)
C2 C7 H7A 118.8
C6 C7 H7A 118.8
C7 C2 C3 116.75(16)
C7 C2 C1 121.30(17)
C3 C2 C1 121.95(18)
C4 C3 C2 121.92(17)
C4 C3 H3A 119.0
C2 C3 H3A 119.0
N1 C9 C10 104.03(16)
N1 C9 H9A 110.9
C10 C9 H9A 110.9
N1 C9 H9B 110.9
C10 C9 H9B 110.9
H9A C9 H9B 109.0
C2 C1 H1A 109.5
C2 C1 H1B 109.5
H1A C1 H1B 109.5
C2 C1 H1C 109.5
H1A C1 H1C 109.5
H1B C1 H1C 109.5
N1 C12 C11 103.79(16)
N1 C12 H12A 111.0
C11 C12 H12A 111.0
N1 C12 H12B 111.0
C11 C12 H12B 111.0
H12A C12 H12B 109.0
C11 C10 C9 106.14(17)
C11 C10 H10A 110.5
C9 C10 H10A 110.5
C11 C10 H10B 110.5
C9 C10 H10B 110.5
H10A C10 H10B 108.7
C10 C11 C12 107.49(19)
C10 C11 H11A 110.2
C12 C11 H11A 110.2
C10 C11 H11B 110.2
C12 C11 H11B 110.2
H11A C11 H11B 108.5

loop_
_geom_bond_atom_site_label_1
_geom_bond_atom_site_label_2
_geom_bond_distance
N2 C8 1.366(2)
N2 C5 1.412(2)
N2 H2A 0.8600
O1 C8 1.2362(18)
C8 N1 1.351(2)
N1 C9 1.460(2)
N1 C12 1.461(2)
C5 C4 1.387(2)
C5 C6 1.392(2)
C4 C3 1.379(3)
C4 H4A 0.9300
C6 C7 1.386(2)
C6 H6A 0.9300
C7 C2 1.386(3)
C7 H7A 0.9300
C2 C3 1.388(3)
C2 C1 1.505(3)
C3 H3A 0.9300
C9 C10 1.506(3)
C9 H9A 0.9700
C9 H9B 0.9700
C1 H1A 0.9600
C1 H1B 0.9600
C1 H1C 0.9600
C12 C11 1.496(3)
C12 H12A 0.9700
C12 H12B 0.9700
C10 C11 1.477(3)
C10 H10A 0.9700
C10 H10B 0.9700
C11 H11A 0.9700
C11 H11B 0.9700

loop_
_geom_hbond_atom_site_label_D
_geom_hbond_atom_site_label_H
_geom_hbond_atom_site_label_A
_geom_hbond_site_symmetry_A
_geom_hbond_distance_DH
_geom_hbond_distance_HA
_geom_hbond_distance_DA
_geom_hbond_angle_DHA
N2 H2A O1 4_565 0.86 2.11 2.9301(17) 160.0

loop_
_cod_related_entry_id
_cod_related_entry_database
_cod_related_entry_code
1 ChemSpider 1499029
